data_2232221
loop_
_publ_author_name
'He, Dan-Feng'
'Deng, Jin-Jun'
'Zhou, Fu-Jiang'
'Liu, Hong-Sheng'
'Wang, Li-Min'

_publ_section_title
;
 5,5'-[(1,4-Phenylenedimethylene)bis(sulfanediyl)]bis(1-methyl-1<i>H</i>-1,2,3,4-tetrazole)
;
_journal_coeditor_code FB2238
_journal_issue 11
_journal_name_full 'Acta Crystallographica Section E'
_journal_page_first o3063
_journal_paper_doi 10.1107/S1600536811043182
_journal_volume 67
_journal_year 2011
_chemical_formula_iupac 'C12 H14 N8 S2'
_chemical_formula_moiety 'C12 H14 N8 S2'
_chemical_formula_sum 'C12 H14 N8 S2'
_chemical_formula_weight 334.43
_chemical_name_common
;
5,5'-[(1,4-Phenylenedimethylene)bis(sulfanediyl)]bis(1-
methyl-1<i>H</i>-1,2,3,4-tetrazole)
;
_chemical_name_systematic
;
1-methyl-5-({4-[(1-methyl-1<i>H</i>-1,2,3,4-tetrazol-5-
yl)sulfanylmethyl]phenyl}methylsulfanyl)-1<i>H</i>-1,2,3,4-tetrazole
;
_space_group_IT_number 15
_symmetry_cell_setting monoclinic
_symmetry_space_group_name_Hall '-C 2yc'
_symmetry_space_group_name_H-M 'C 1 2/c 1'
_atom_sites_solution_hydrogens difmap
_atom_sites_solution_primary direct
_atom_sites_solution_secondary difmap
_audit_creation_method SHELXL-97
_cell_angle_alpha 90.00
_cell_angle_beta 126.999(4)
_cell_angle_gamma 90.00
_cell_formula_units_Z 4
_cell_length_a 18.464(4)
_cell_length_b 7.6392(18)
_cell_length_c 13.625(3)
_cell_measurement_reflns_used 2201
_cell_measurement_temperature 296(2)
_cell_measurement_theta_max 26.88
_cell_measurement_theta_min 3.01
_cell_volume 1534.8(6)
_computing_cell_refinement '<i>SAINT</i> (Bruker, 2005)'
_computing_data_collection '<i>APEX2</i> (Bruker, 2005)'
_computing_data_reduction '<i>SAINT</i> (Bruker, 2005)'
_computing_molecular_graphics '<i>SHELXTL</i> (Sheldrick, 2008)'
_computing_publication_material '<i>SHELXTL</i> (Sheldrick, 2008)'
_computing_structure_refinement '<i>SHELXTL</i> (Sheldrick, 2008)'
_computing_structure_solution '<i>SHELXTL</i> (Sheldrick, 2008)'
_diffrn_ambient_temperature 296(2)
_diffrn_measured_fraction_theta_full 0.992
_diffrn_measured_fraction_theta_max 0.992
_diffrn_measurement_device_type 'Bruker SMART APEXII'
_diffrn_measurement_method '\f and \w'
_diffrn_radiation_monochromator graphite
_diffrn_radiation_source 'fine-focus sealed tube'
_diffrn_radiation_type MoK\a
_diffrn_radiation_wavelength 0.71073
_diffrn_reflns_av_R_equivalents 0.0238
_diffrn_reflns_av_sigmaI/netI 0.0240
_diffrn_reflns_limit_h_max 24
_diffrn_reflns_limit_h_min -19
_diffrn_reflns_limit_k_max 9
_diffrn_reflns_limit_k_min -9
_diffrn_reflns_limit_l_max 15
_diffrn_reflns_limit_l_min -17
_diffrn_reflns_number 6541
_diffrn_reflns_theta_full 27.59
_diffrn_reflns_theta_max 27.59
_diffrn_reflns_theta_min 3.00
_diffrn_standards_number 0
_exptl_absorpt_coefficient_mu 0.356
_exptl_absorpt_correction_T_max 0.9652
_exptl_absorpt_correction_T_min 0.9162
_exptl_absorpt_correction_type multi-scan
_exptl_absorpt_process_details '(<i>SADABS</i>; Bruker, 2005)'
_exptl_crystal_colour colorless
_exptl_crystal_density_diffrn 1.447
_exptl_crystal_density_method 'not measured'
_exptl_crystal_description block
_exptl_crystal_F_000 696
_exptl_crystal_size_max 0.25
_exptl_crystal_size_mid 0.10
_exptl_crystal_size_min 0.10
_refine_diff_density_max 0.422
_refine_diff_density_min -0.257
_refine_ls_extinction_method none
_refine_ls_goodness_of_fit_ref 1.068
_refine_ls_hydrogen_treatment constr
_refine_ls_matrix_type full
_refine_ls_number_constraints 27
_refine_ls_number_parameters 101
_refine_ls_number_reflns 1758
_refine_ls_number_restraints 0
_refine_ls_restrained_S_all 1.068
_refine_ls_R_factor_all 0.0531
_refine_ls_R_factor_gt 0.0402
_refine_ls_shift/su_max 0.000
_refine_ls_shift/su_mean 0.000
_refine_ls_structure_factor_coef Fsqd
_refine_ls_weighting_details 'calc w=1/[\s^2^(Fo^2^)+(0.0582P)^2^+0.9815P] where P=(Fo^2^+2Fc^2^)/3'
_refine_ls_weighting_scheme calc
_refine_ls_wR_factor_gt 0.1085
_refine_ls_wR_factor_ref 0.1160
_reflns_number_gt 1412
_reflns_number_total 1758
_reflns_threshold_expression I>2sigma(I)
_cod_data_source_file fb2238.cif
_cod_data_source_block I
_cod_original_sg_symbol_H-M 'C 2/c'
_cod_database_code 2232221
_cod_database_fobs_code 2232221

loop_
_symmetry_equiv_pos_as_xyz
'x, y, z'
'-x, y, -z+1/2'
'x+1/2, y+1/2, z'
'-x+1/2, y+1/2, -z+1/2'
'-x, -y, -z'
'x, -y, z-1/2'
'-x+1/2, -y+1/2, -z'
'x+1/2, -y+1/2, z-1/2'

loop_
_atom_site_type_symbol
_atom_site_label
_atom_site_fract_x
_atom_site_fract_y
_atom_site_fract_z
_atom_site_U_iso_or_equiv
_atom_site_adp_type
_atom_site_calc_flag
_atom_site_refinement_flags
_atom_site_occupancy
_atom_site_symmetry_multiplicity
S S1 0.15096(4) 0.07607(7) 0.36393(5) 0.04497(19) Uani d . 1 4
N N1 0.16911(15) 0.3872(3) 0.27877(19) 0.0558(5) Uani d . 1 4
N N2 0.15595(18) 0.5580(3) 0.2902(2) 0.0697(6) Uani d . 1 4
N N3 0.12550(16) 0.5769(3) 0.3536(2) 0.0652(6) Uani d . 1 4
N N4 0.11760(12) 0.4145(2) 0.38467(16) 0.0452(4) Uani d . 1 4
C C1 -0.07348(14) -0.1014(3) -0.03169(19) 0.0413(5) Uani d . 1 4
H H1 -0.1225 -0.1697 -0.0523 0.050 Uiso calc R 1 4
C C2 0.00541(14) -0.1013(3) 0.08832(19) 0.0413(4) Uani d . 1 4
H H2 0.0087 -0.1696 0.1474 0.050 Uiso calc R 1 4
C C3 0.07963(13) 0.0003(3) 0.12106(17) 0.0384(4) Uani d . 1 4
C C4 0.16597(14) -0.0016(3) 0.25088(19) 0.0444(5) Uani d . 1 4
H H4A 0.2107 0.0712 0.2549 0.053 Uiso calc R 1 4
H H4B 0.1894 -0.1202 0.2718 0.053 Uiso calc R 1 4
C C5 0.14563(12) 0.2996(3) 0.33927(16) 0.0390(4) Uani d . 1 4
C C6 0.08800(19) 0.3838(4) 0.4606(3) 0.0640(7) Uani d . 1 4
H H6A 0.0387 0.3017 0.4203 0.096 Uiso calc R 1 4
H H6B 0.0683 0.4921 0.4731 0.096 Uiso calc R 1 4
H H6C 0.1375 0.3371 0.5385 0.096 Uiso calc R 1 4

loop_
_atom_site_aniso_label
_atom_site_aniso_U_11
_atom_site_aniso_U_22
_atom_site_aniso_U_33
_atom_site_aniso_U_12
_atom_site_aniso_U_13
_atom_site_aniso_U_23
S1 0.0542(3) 0.0439(3) 0.0376(3) -0.0049(2) 0.0280(2) -0.0001(2)
N1 0.0711(13) 0.0491(11) 0.0643(12) -0.0057(9) 0.0497(11) 0.0038(9)
N2 0.0895(17) 0.0488(12) 0.0893(17) -0.0011(11) 0.0636(15) 0.0105(11)
N3 0.0751(14) 0.0451(12) 0.0819(16) 0.0064(10) 0.0507(14) 0.0054(10)
N4 0.0409(9) 0.0459(10) 0.0497(10) 0.0017(7) 0.0278(8) 0.0002(8)
C1 0.0418(10) 0.0438(11) 0.0449(11) -0.0055(8) 0.0296(9) -0.0073(8)
C2 0.0474(11) 0.0421(11) 0.0411(10) -0.0026(9) 0.0303(9) -0.0021(8)
C3 0.0387(10) 0.0404(10) 0.0391(10) -0.0002(8) 0.0250(8) -0.0078(8)
C4 0.0408(10) 0.0467(12) 0.0445(11) 0.0022(9) 0.0250(9) -0.0040(9)
C5 0.0336(9) 0.0449(11) 0.0335(9) -0.0040(8) 0.0176(8) -0.0014(8)
C6 0.0681(16) 0.0732(17) 0.0717(17) -0.0009(13) 0.0532(15) -0.0078(13)

loop_
_atom_type_symbol
_atom_type_description
_atom_type_scat_dispersion_real
_atom_type_scat_dispersion_imag
_atom_type_scat_source
C C 0.0033 0.0016 'International Tables Vol C Tables 4.2.6.8 and 6.1.1.4'
N N 0.0061 0.0033 'International Tables Vol C Tables 4.2.6.8 and 6.1.1.4'
S S 0.1246 0.1234 'International Tables Vol C Tables 4.2.6.8 and 6.1.1.4'
H H 0.0000 0.0000 'International Tables Vol C Tables 4.2.6.8 and 6.1.1.4'

loop_
_geom_angle_atom_site_label_1
_geom_angle_atom_site_label_2
_geom_angle_atom_site_label_3
_geom_angle_site_symmetry_1
_geom_angle
C5 S1 C4 . 100.20(10)
C5 N1 N2 . 105.50(19)
N3 N2 N1 . 111.44(19)
N2 N3 N4 . 106.27(19)
C5 N4 N3 . 108.20(18)
C5 N4 C6 . 129.58(19)
N3 N4 C6 . 122.13(19)
C3 C1 C2 5 120.44(18)
C3 C1 H1 5 119.8
C2 C1 H1 . 119.8
C1 C2 C3 . 120.64(18)
C1 C2 H2 . 119.7
C3 C2 H2 . 119.7
C1 C3 C2 5 118.92(18)
C1 C3 C4 5 120.31(18)
C2 C3 C4 . 120.77(18)
C3 C4 S1 . 113.41(14)
C3 C4 H4A . 108.9
S1 C4 H4A . 108.9
C3 C4 H4B . 108.9
S1 C4 H4B . 108.9
H4A C4 H4B . 107.7
N1 C5 N4 . 108.57(19)
N1 C5 S1 . 128.22(17)
N4 C5 S1 . 123.19(15)
N4 C6 H6A . 109.5
N4 C6 H6B . 109.5
H6A C6 H6B . 109.5
N4 C6 H6C . 109.5
H6A C6 H6C . 109.5
H6B C6 H6C . 109.5

loop_
_geom_bond_atom_site_label_1
_geom_bond_atom_site_label_2
_geom_bond_site_symmetry_2
_geom_bond_distance
S1 C5 . 1.732(2)
S1 C4 . 1.821(2)
N1 C5 . 1.321(3)
N1 N2 . 1.353(3)
N2 N3 . 1.291(3)
N3 N4 . 1.347(3)
N4 C5 . 1.344(3)
N4 C6 . 1.450(3)
C1 C3 5 1.388(3)
C1 C2 . 1.389(3)
C1 H1 . 0.9300
C2 C3 . 1.394(3)
C2 H2 . 0.9300
C3 C1 5 1.388(3)
C3 C4 . 1.509(3)
C4 H4A . 0.9700
C4 H4B . 0.9700
C6 H6A . 0.9600
C6 H6B . 0.9600
C6 H6C . 0.9600

loop_
_geom_hbond_atom_site_label_D
_geom_hbond_atom_site_label_H
_geom_hbond_atom_site_label_A
_geom_hbond_site_symmetry_A
_geom_hbond_distance_DH
_geom_hbond_distance_HA
_geom_hbond_distance_DA
_geom_hbond_angle_DHA
C4 H4B N2 1_545 0.97 2.58 3.429(3) 145
C6 H6A Cg~benzene~ 2_555 0.96 2.82 3.545(4) 133

loop_
_geom_torsion_atom_site_label_1
_geom_torsion_atom_site_label_2
_geom_torsion_atom_site_label_3
_geom_torsion_atom_site_label_4
_geom_torsion_site_symmetry_1
_geom_torsion_site_symmetry_4
_geom_torsion
C5 N1 N2 N3 . . -0.3(3)
N1 N2 N3 N4 . . -0.4(3)
N2 N3 N4 C5 . . 0.9(3)
N2 N3 N4 C6 . . 177.8(2)
C3 C1 C2 C3 5 . 0.0(3)
C1 C2 C3 C1 . 5 0.0(3)
C1 C2 C3 C4 . . -178.97(18)
C1 C3 C4 S1 5 . 119.20(18)
C2 C3 C4 S1 . . -61.8(2)
C5 S1 C4 C3 . . -76.96(17)
N2 N1 C5 N4 . . 0.9(2)
N2 N1 C5 S1 . . -177.38(17)
N3 N4 C5 N1 . . -1.2(2)
C6 N4 C5 N1 . . -177.7(2)
N3 N4 C5 S1 . . 177.23(15)
C6 N4 C5 S1 . . 0.6(3)
C4 S1 C5 N1 . . -15.1(2)
C4 S1 C5 N4 . . 166.87(16)
